data_8104492
loop_
_publ_author_name
'Cain, B. E.'
'Kanda, F. A.'

_publ_section_title
;
 The crystal structure of ammonium sulfamate
;
_journal_name_full
;
Zeitschrift fuer Kristallographie, Kristallgeometrie, Kristallphysik, 
Kristallchemie (-144,1977)
;
_journal_page_first 253
_journal_page_last 261
_journal_volume 135
_journal_year 1972
_chemical_formula_sum 'H6 N2 O3 S'
_chemical_name_systematic 'N H4 S O3 N H2'
_space_group_IT_number 61
_symmetry_space_group_name_Hall '-P 2ac 2ab'
_symmetry_space_group_name_H-M 'P b c a'
_cell_angle_alpha 90
_cell_angle_beta 90
_cell_angle_gamma 90
_cell_formula_units_Z 8
_cell_length_a 7.443
_cell_length_b 7.739
_cell_length_c 14.281
_cell_volume 822.605
_citation_journal_id_ASTM ZEKGAX
_cod_data_source_file Cain_ZEKGAX_1972_1265.cif
_cod_data_source_block H6N2O3S1
_cod_original_cell_volume 822.6052
_cod_original_formula_sum 'H6 N2 O3 S1'
_cod_database_code 8104492

loop_
_symmetry_equiv_pos_as_xyz
x,y,z
-x+1/2,-y,z+1/2
x+1/2,-y+1/2,-z
-x,y+1/2,-z+1/2
-x,-y,-z
x-1/2,y,-z-1/2
-x-1/2,y-1/2,z
x,-y-1/2,z-1/2

loop_
_atom_site_label
_atom_site_type_symbol
_atom_site_fract_x
_atom_site_fract_y
_atom_site_fract_z
_atom_site_occupancy
_atom_site_U_iso_or_equiv
_atom_site_attached_hydrogens
N1 N-3 0.635 0.137 0.419 1 0.0 4
N2 N-3 0.005 -0.021 0.327 1 0.0 2
O3 O-2 0.225 0.095 0.439 1 0.0 0
O2 O-2 -0.012 0.278 0.386 1 0.0 0
S1 S+6 0.1211 0.15 0.3602 1 0.0 0
O1 O-2 0.229 0.205 0.281 1 0.0 0
